data_7107480
loop_
_publ_author_name
'Toyonobu Usuki'
'Haruka Yamada'
'Takahiro Hayashi'
'Hiroto Yanuma'
'Yohei Koseki'
'Noriyuki Suzuki'
'Yoshiro Masuyama'
'Yong Lin'

_publ_section_title
;
 Total synthesis of COPD biomarker desmosine that crosslinks elastin
;
_journal_name_full Chem.Commun.
_journal_page_first 3233
_journal_paper_doi 10.1039/c2cc17958j
_journal_volume 48
_journal_year 2012
_chemical_formula_moiety 'C5 H2 I3 N'
_chemical_formula_sum 'C5 H2 I3 N'
_chemical_formula_weight 456.79
_space_group_IT_number 15
_symmetry_cell_setting monoclinic
_symmetry_Int_Tables_number 15
_symmetry_space_group_name_Hall '-C 2yc'
_symmetry_space_group_name_H-M 'C 1 2/c 1'
_atom_sites_solution_hydrogens geom
_atom_sites_solution_primary direct
_atom_sites_solution_secondary difmap
_cell_angle_alpha 90.0000
_cell_angle_beta 129.4130(8)
_cell_angle_gamma 90.0000
_cell_formula_units_Z 8
_cell_length_a 18.560(6)
_cell_length_b 9.955(3)
_cell_length_c 11.987(4)
_cell_measurement_reflns_used 2534
_cell_measurement_temperature 299
_cell_measurement_theta_max 29.13
_cell_measurement_theta_min 2.49
_cell_volume 1711.1(9)
_computing_cell_refinement CrystalClear
_computing_data_collection 'CrystalClear (Rigaku Corp., 2000)'
_computing_data_reduction CrystalClear
_computing_molecular_graphics 'CrystalStructure 4.0'
_computing_publication_material 'CrystalStructure 4.0 (Rigaku, 2010)'
_computing_structure_refinement 'SHELXL97 (Sheldrick, 2008)'
_computing_structure_solution 'SIR92 (Altomare, et al., 1994)'
_diffrn_ambient_temperature 299
_diffrn_detector_area_resol_mean 7.314
_diffrn_measured_fraction_theta_full 0.972
_diffrn_measured_fraction_theta_max 0.972
_diffrn_measurement_device_type 'Rigaku Mercury70'
_diffrn_measurement_method \w
_diffrn_radiation_type 'Mo K\a'
_diffrn_radiation_wavelength 0.71070
_diffrn_reflns_av_R_equivalents 0.0443
_diffrn_reflns_limit_h_max 23
_diffrn_reflns_limit_h_min -23
_diffrn_reflns_limit_k_max 12
_diffrn_reflns_limit_k_min -12
_diffrn_reflns_limit_l_max 14
_diffrn_reflns_limit_l_min -14
_diffrn_reflns_number 6176
_diffrn_reflns_theta_full 27.50
_diffrn_reflns_theta_max 27.50
_diffrn_standards_number 0
_exptl_absorpt_coefficient_mu 10.883
_exptl_absorpt_correction_T_max 0.580
_exptl_absorpt_correction_T_min 0.339
_exptl_absorpt_correction_type multi-scan
_exptl_absorpt_process_details 'REQAB (Rigaku, 1998)'
_exptl_crystal_colour colorless
_exptl_crystal_density_diffrn 3.546
_exptl_crystal_density_method 'not measured'
_exptl_crystal_description block
_exptl_crystal_F_000 1584.00
_exptl_crystal_size_max 0.200
_exptl_crystal_size_mid 0.150
_exptl_crystal_size_min 0.050
_refine_diff_density_max 0.750
_refine_diff_density_min -1.050
_refine_ls_extinction_method none
_refine_ls_goodness_of_fit_ref 1.193
_refine_ls_hydrogen_treatment constr
_refine_ls_number_parameters 82
_refine_ls_number_reflns 1913
_refine_ls_number_restraints 0
_refine_ls_R_factor_gt 0.0335
_refine_ls_shift/su_max 0.000
_refine_ls_structure_factor_coef Fsqd
_refine_ls_weighting_details 'w = 1/[\s^2^(Fo^2^)+(0.0268P)^2^+12.1220P] where P=(Fo^2^+2Fc^2^)/3'
_refine_ls_weighting_scheme calc
_refine_ls_wR_factor_ref 0.0937
_reflns_number_gt 1568
_reflns_number_total 1913
_reflns_threshold_expression F^2^>2.0\s(F^2^)
_cod_data_source_file c2cc17958j.txt
_cod_data_source_block Py345I
_cod_database_code 7107480

loop_
_symmetry_equiv_pos_site_id
_symmetry_equiv_pos_as_xyz
1 +X,+Y,+Z
2 -X,+Y,1/2-Z
3 -X,-Y,-Z
4 +X,-Y,1/2+Z
5 1/2+X,1/2+Y,+Z
6 1/2-X,1/2+Y,1/2-Z
7 1/2-X,1/2-Y,-Z
8 1/2+X,1/2-Y,1/2+Z

loop_
_atom_site_label
_atom_site_type_symbol
_atom_site_fract_x
_atom_site_fract_y
_atom_site_fract_z
_atom_site_U_iso_or_equiv
_atom_site_adp_type
_atom_site_occupancy
_atom_site_symmetry_multiplicity
_atom_site_calc_flag
_atom_site_refinement_flags
I1 I 0.38262(4) 0.54507(6) 0.76842(6) 0.04140(19) Uani 1.0 8 d .
I2 I 0.37859(5) 0.21416(6) 0.88979(6) 0.0434(2) Uani 1.0 8 d .
I3 I 0.36353(5) -0.06897(6) 0.68308(7) 0.0480(2) Uani 1.0 8 d .
N1 N 0.3739(5) 0.2756(8) 0.4802(8) 0.0373(17) Uani 1.0 8 d .
C1 C 0.3777(6) 0.3805(9) 0.5535(9) 0.0346(19) Uani 1.0 8 d .
C2 C 0.3772(6) 0.3695(8) 0.6682(9) 0.0281(17) Uani 1.0 8 d .
C3 C 0.3751(5) 0.2399(8) 0.7138(8) 0.0263(16) Uani 1.0 8 d .
C4 C 0.3721(6) 0.1319(8) 0.6383(9) 0.0306(18) Uani 1.0 8 d .
C5 C 0.3696(6) 0.1520(9) 0.5221(9) 0.0341(19) Uani 1.0 8 d .
H1 H 0.3808 0.4661 0.5257 0.0416 Uiso 1.0 8 calc R
H5 H 0.3647 0.0777 0.4706 0.0410 Uiso 1.0 8 calc R

loop_
_atom_site_aniso_label
_atom_site_aniso_U_11
_atom_site_aniso_U_22
_atom_site_aniso_U_33
_atom_site_aniso_U_12
_atom_site_aniso_U_13
_atom_site_aniso_U_23
I1 0.0623(4) 0.0284(3) 0.0389(4) 0.0026(3) 0.0347(4) -0.0015(3)
I2 0.0628(4) 0.0415(4) 0.0379(4) -0.0048(3) 0.0376(4) 0.0019(3)
I3 0.0713(5) 0.0273(3) 0.0498(4) -0.0015(3) 0.0405(4) 0.0047(3)
N1 0.052(5) 0.036(4) 0.039(4) 0.004(4) 0.036(4) 0.002(4)
C1 0.043(5) 0.036(5) 0.025(5) 0.004(4) 0.021(4) 0.004(4)
C2 0.029(4) 0.033(5) 0.026(4) -0.003(4) 0.020(4) -0.007(4)
C3 0.026(4) 0.033(5) 0.020(4) 0.002(4) 0.015(4) 0.003(4)
C4 0.033(4) 0.026(4) 0.029(5) -0.001(4) 0.018(4) 0.004(4)
C5 0.039(5) 0.037(5) 0.033(5) 0.001(4) 0.026(4) -0.003(4)

loop_
_atom_type_symbol
_atom_type_description
_atom_type_scat_dispersion_real
_atom_type_scat_dispersion_imag
_atom_type_scat_source
C C 0.0033 0.0016
;
International Tables for Crystallography
(1992, Vol. C, Tables 4.2.6.8 and 6.1.1.4)
;
H H 0.0000 0.0000
;
International Tables for Crystallography
(1992, Vol. C, Table 6.1.1.4)
;
N N 0.0061 0.0033
;
International Tables for Crystallography
(1992, Vol. C, Tables 4.2.6.8 and 6.1.1.4)
;
I I -0.4742 1.8119
;
International Tables for Crystallography
(1992, Vol. C, Tables 4.2.6.8 and 6.1.1.4)
;

loop_
_geom_angle_atom_site_label_1
_geom_angle_atom_site_label_2
_geom_angle_atom_site_label_3
_geom_angle
_geom_angle_publ_flag
C1 N1 C5 117.3(11) yes
N1 C1 C2 124.0(9) yes
I1 C2 C1 118.5(7) yes
I1 C2 C3 123.1(8) yes
C1 C2 C3 118.4(9) yes
I2 C3 C2 120.9(7) yes
I2 C3 C4 122.0(7) yes
C2 C3 C4 117.2(10) yes
I3 C4 C3 123.4(9) yes
I3 C4 C5 115.9(7) yes
C3 C4 C5 120.7(9) yes
N1 C5 C4 122.4(9) yes
N1 C1 H1 118.015 no
C2 C1 H1 118.019 no
N1 C5 H5 118.824 no
C4 C5 H5 118.808 no

loop_
_geom_bond_atom_site_label_1
_geom_bond_atom_site_label_2
_geom_bond_distance
_geom_bond_publ_flag
I1 C2 2.087(10) yes
I2 C3 2.085(11) yes
I3 C4 2.103(9) yes
N1 C1 1.337(14) yes
N1 C5 1.350(13) yes
C1 C2 1.385(17) yes
C2 C3 1.411(13) yes
C3 C4 1.383(14) yes
C4 C5 1.378(17) yes
C1 H1 0.930 no
C5 H5 0.930 no

loop_
_geom_contact_atom_site_label_1
_geom_contact_atom_site_label_2
_geom_contact_distance
_geom_contact_publ_flag
_geom_contact_site_symmetry_2
N1 C3 2.808(16) no .
C1 C4 2.702(13) no .
C2 C5 2.731(14) no .
I1 N1 3.191(10) no 4_565
I1 C1 3.554(12) no 4_565
N1 I1 3.191(10) no 4_564
C1 I1 3.554(12) no 4_564
C1 C2 3.545(10) no 2_656
C2 C1 3.545(10) no 2_656
I1 H1 2.9938 no .
I3 H5 2.9479 no .
C1 H5 3.1347 no .
C3 H1 3.2361 no .
C3 H5 3.2288 no .
C5 H1 3.1322 no .
I1 H1 3.4967 no 2_656
I1 H1 3.1070 no 4_565
I2 H1 3.5638 no 4_565
I2 H5 3.1250 no 4_555
I3 H5 3.4340 no 4_555
H1 I1 3.4967 no 2_656
H1 I1 3.1070 no 4_564
H1 I2 3.5638 no 4_564
H5 I2 3.1250 no 4_554
H5 I3 3.4340 no 4_554

loop_
_geom_torsion_atom_site_label_1
_geom_torsion_atom_site_label_2
_geom_torsion_atom_site_label_3
_geom_torsion_atom_site_label_4
_geom_torsion
_geom_torsion_publ_flag
C1 N1 C5 C4 -2.2(12) no
C5 N1 C1 C2 -0.2(12) no
N1 C1 C2 I1 -179.6(7) no
N1 C1 C2 C3 1.7(12) no
I1 C2 C3 I2 -0.7(9) no
I1 C2 C3 C4 -179.6(4) no
C1 C2 C3 I2 178.0(6) no
C1 C2 C3 C4 -1.0(10) no
I2 C3 C4 I3 3.4(9) no
I2 C3 C4 C5 179.8(5) no
C2 C3 C4 I3 -177.7(6) no
C2 C3 C4 C5 -1.2(11) no
I3 C4 C5 N1 179.6(5) no
C3 C4 C5 N1 2.9(12) no
